data_7720137
loop_
_publ_author_name
'Sun, Zhiwen'
'Wang, Ji'
'Nie, Qingling'
'Li, Na'
'Liu, Zhihua'
'Yang, Xiao-Juan'
'Zhao, Wei'
'Wu, Biao'

_publ_section_title
;
 Bicarbonate anion coordination assisted CO<sub>2</sub> capture by using
 urea-morpholine hybrid receptors in water.
;
_journal_issue 9
_journal_name_full 'Dalton transactions (Cambridge, England : 2003)'
_journal_page_first 3703
_journal_page_last 3708
_journal_paper_doi 10.1039/d5dt03056k
_journal_volume 55
_journal_year 2026
_chemical_formula_moiety '2(C14 H12 N6 O6), 2(C4 H12 N), 0.25(C4 O12), 2.6[C4H8O]'
_chemical_formula_sum 'C47.4 H68.8 N14 O17.6'
_chemical_formula_weight 1116.36
_space_group_crystal_system monoclinic
_space_group_IT_number 12
_space_group_name_Hall '-C 2y'
_space_group_name_H-M_alt 'C 1 2/m 1'
_atom_sites_solution_hydrogens mixed
_atom_sites_solution_primary dual
_audit_creation_date 2025-12-17
_audit_creation_method
;
Olex2 1.5
(compiled 2023.08.24 svn.re1ec1418 for OlexSys, GUI svn.r6817)
;
_audit_update_record
;
2025-12-17 deposited with the CCDC.	2026-01-30 downloaded from the CCDC.
;
_cell_angle_alpha 90
_cell_angle_beta 91.246(11)
_cell_angle_gamma 90
_cell_formula_units_Z 2
_cell_length_a 20.964(10)
_cell_length_b 18.802(8)
_cell_length_c 7.305(4)
_cell_measurement_reflns_used 875
_cell_measurement_temperature 180.00
_cell_measurement_theta_max 17.848
_cell_measurement_theta_min 2.789
_cell_volume 2879(2)
_computing_cell_refinement 'SAINT V8.40B (?, 2016)'
_computing_data_reduction 'SAINT V8.40B (?, 2016)'
_computing_molecular_graphics 'Olex2 1.5 (Dolomanov et al., 2009)'
_computing_publication_material 'Olex2 1.5 (Dolomanov et al., 2009)'
_computing_structure_refinement 'SHELXL 2025/1 (Sheldrick, 2015)'
_computing_structure_solution 'SHELXT 2018/2 (Sheldrick, 2018)'
_diffrn_ambient_temperature 180.00
_diffrn_measured_fraction_theta_full 0.997
_diffrn_measured_fraction_theta_max 0.997
_diffrn_measurement_device_type 'Bruker APEX-II CCD'
_diffrn_measurement_method '\f and \w scans'
_diffrn_radiation_type MoK\a
_diffrn_radiation_wavelength 0.71073
_diffrn_reflns_av_R_equivalents 0.1496
_diffrn_reflns_av_unetI/netI 0.0733
_diffrn_reflns_Laue_measured_fraction_full 0.997
_diffrn_reflns_Laue_measured_fraction_max 0.997
_diffrn_reflns_limit_h_max 19
_diffrn_reflns_limit_h_min -19
_diffrn_reflns_limit_k_max 17
_diffrn_reflns_limit_k_min -17
_diffrn_reflns_limit_l_max 6
_diffrn_reflns_limit_l_min -6
_diffrn_reflns_number 8070
_diffrn_reflns_point_group_measured_fraction_full 0.997
_diffrn_reflns_point_group_measured_fraction_max 0.997
_diffrn_reflns_theta_full 18.929
_diffrn_reflns_theta_max 18.929
_diffrn_reflns_theta_min 2.166
_diffrn_source_current 1.0
_diffrn_source_power 0.05
_diffrn_source_voltage 50.0
_diffrn_standards_number 0
_exptl_absorpt_coefficient_mu 0.100
_exptl_absorpt_correction_T_max 0.7443
_exptl_absorpt_correction_T_min 0.5403
_exptl_absorpt_process_details
;
SADABS-2016/2 (Bruker,2016/2) was used for absorption correction.
wR2(int) was 0.1654 before and 0.1036 after correction.
The Ratio of minimum to maximum transmission is 0.7259.
The \l/2 correction factor is Not present.
;
_exptl_crystal_colour 'clear yellow'
_exptl_crystal_colour_lustre clear
_exptl_crystal_colour_primary yellow
_exptl_crystal_density_diffrn 1.288
_exptl_crystal_description block
_exptl_crystal_F_000 1184
_exptl_crystal_size_max 0.18
_exptl_crystal_size_mid 0.17
_exptl_crystal_size_min 0.12
_refine_diff_density_max 0.318
_refine_diff_density_min -0.298
_refine_diff_density_rms 0.064
_refine_ls_extinction_coef 0.011(2)
_refine_ls_extinction_expression Fc^*^=kFc[1+0.001xFc^2^\l^3^/sin(2\q)]^-1/4^
_refine_ls_extinction_method 'SHELXL-2025/1 (Sheldrick 2025)'
_refine_ls_goodness_of_fit_ref 1.037
_refine_ls_hydrogen_treatment constr
_refine_ls_matrix_type full
_refine_ls_number_parameters 177
_refine_ls_number_reflns 1202
_refine_ls_number_restraints 215
_refine_ls_restrained_S_all 1.012
_refine_ls_R_factor_all 0.1208
_refine_ls_R_factor_gt 0.0841
_refine_ls_shift/su_max 0.000
_refine_ls_shift/su_mean 0.000
_refine_ls_structure_factor_coef Fsqd
_refine_ls_weighting_details 'w=1/[\s^2^(Fo^2^)+(0.1177P)^2^+9.5253P] where P=(Fo^2^+2Fc^2^)/3'
_refine_ls_weighting_scheme calc
_refine_ls_wR_factor_gt 0.2020
_refine_ls_wR_factor_ref 0.2274
_reflns_Friedel_coverage 0.000
_reflns_number_gt 775
_reflns_number_total 1202
_reflns_threshold_expression 'I > 2\s(I)'
_cod_data_source_file d5dt03056k2.cif
_cod_data_source_block 1
_cod_depositor_comments 'Adding full bibliography for 7720137--7720140.cif.'
_cod_original_formula_sum 'C47.40 H68.80 N14 O17.60'
_cod_database_code 7720137
_shelx_shelxl_version_number 2025/1
_shelx_space_group_comment
;
The symmetry employed for this shelxl refinement is uniquely defined
by the following loop, which should always be used as a source of
symmetry information in preference to the above space-group names.
They are only intended as comments.
;
_shelx_estimated_absorpt_t_max 0.988
_shelx_estimated_absorpt_t_min 0.982
_olex2_refinement_description
;
1. Fixed Uiso
 At 1.2 times of:
  All C(H) groups, All N(H) groups
 At 1.5 times of:
  All C(H,H,H) groups
2. Restrained distances
 O3-C5 = O5-C5 = O2-C5
 1.31 with sigma of 0.02
 O3-C5
 1.31 with sigma of 0.02
3. Restrained planarity
 O3, C5, O2, O5
 with sigma of 0.05
4. Uiso/Uaniso restraints and constraints
C8 \\sim O1 \\sim N1 \\sim N4 \\sim C1 \\sim C4 \\sim C11 \\sim C10 \\sim C3
\\sim C6 \\sim N2 \\sim O4 \\sim O6: within 2A with sigma of 0.02 and sigma for
terminal atoms of 0.04 within 2A
O3 \\sim C5 \\sim O2 \\sim O5: within 2A with sigma of 0.01 and sigma for
terminal atoms of 0.02 within 2A
Uanis(O3) \\sim Ueq, Uanis(C5) \\sim Ueq, Uanis(O2) \\sim Ueq, Uanis(O5) \\sim
Ueq: with sigma of 0.01 and sigma for terminal atoms of 0.02
Uanis(N4) \\sim Ueq: with sigma of 0.01 and sigma for terminal atoms of 0.02
Uanis(N1) \\sim Ueq, Uanis(C8) \\sim Ueq, Uanis(O1) \\sim Ueq, Uanis(C1) \\sim
Ueq, Uanis(C11) \\sim Ueq, Uanis(C4) \\sim Ueq, Uanis(C10) \\sim Ueq, Uanis(C6)
\\sim Ueq, Uanis(C3) \\sim Ueq, Uanis(N2) \\sim Ueq, Uanis(O6) \\sim Ueq,
Uanis(O4) \\sim Ueq: with sigma of 0.1 and sigma for terminal atoms of 0.2
5. Others
 Fixed Sof: H7A(0.5) H7B(0.5) H7C(0.5) H9A(0.5) H9B(0.5) H9C(0.5) O2(0.25)
 O5(0.25) O3(0.25)
6.a Riding coordinates:
 C7(H7A,H7B,H7C), C2(H2A,H2B,H2C), C9(H9A,H9B,H9C)
6.b Aromatic/amide H refined with riding coordinates:
 N1(H1), N4(H4), C4(H4A), C10(H10), C11(H11), C3(H3)
;
_smtbx_masks_void_probe_radius 1.2
_smtbx_masks_void_truncation_radius 1.2
_olex2_submission_special_instructions 'No special instructions were received'

loop_
_space_group_symop_operation_xyz
'x, y, z'
'-x, y, -z'
'x+1/2, y+1/2, z'
'-x+1/2, y+1/2, -z'
'-x, -y, -z'
'x, -y, z'
'-x+1/2, -y+1/2, -z'
'x+1/2, -y+1/2, z'

loop_
_atom_site_label
_atom_site_type_symbol
_atom_site_fract_x
_atom_site_fract_y
_atom_site_fract_z
_atom_site_U_iso_or_equiv
_atom_site_adp_type
_atom_site_occupancy
_atom_site_site_symmetry_order
_atom_site_calc_flag
_atom_site_refinement_flags_posn
_atom_site_refinement_flags_adp
_atom_site_refinement_flags_occupancy
_atom_site_disorder_assembly
_atom_site_disorder_group
O1 O 0.4251(3) 0.6924(3) 0.9946(7) 0.068(2) Uani 1 1 d . U . . .
N1 N 0.4847(3) 0.5972(4) 0.9166(7) 0.0521(19) Uani 1 1 d . U . . .
H1 H 0.490174 0.562431 0.837920 0.062 Uiso 1 1 calc R U . . .
O4 O 0.2732(3) 0.8474(4) 0.1431(9) 0.097(2) Uani 1 1 d . U . . .
N4 N 0.4300(3) 0.6578(3) 0.6916(8) 0.0463(18) Uani 1 1 d . U . . .
H4 H 0.446237 0.625033 0.620209 0.056 Uiso 1 1 calc R U . . .
N2 N 0.2771(4) 0.8525(5) 0.3129(12) 0.078(2) Uani 1 1 d . U . . .
N3 N 0.3053(5) 0.500000 0.1175(13) 0.060(3) Uani 1 2 d S T P . .
O6 O 0.2452(3) 0.8973(4) 0.3939(9) 0.101(3) Uani 1 1 d . U . . .
C1 C 0.3919(4) 0.7084(4) 0.6067(11) 0.049(2) Uani 1 1 d . U . . .
C4 C 0.3936(4) 0.7120(4) 0.4161(11) 0.048(2) Uani 1 1 d . U . . .
H4A H 0.421788 0.681814 0.352056 0.058 Uiso 1 1 calc R U . . .
C6 C 0.3175(4) 0.8048(5) 0.4141(11) 0.056(2) Uani 1 1 d . U . . .
C8 C 0.4456(4) 0.6527(5) 0.8765(11) 0.050(2) Uani 1 1 d . U . . .
C10 C 0.3555(4) 0.7578(5) 0.3209(10) 0.054(2) Uani 1 1 d . U . . .
H10 H 0.355107 0.757603 0.190787 0.065 Uiso 1 1 calc R U . . .
C11 C 0.3521(4) 0.7551(5) 0.6963(11) 0.064(3) Uani 1 1 d . U . . .
H11 H 0.350294 0.753635 0.826116 0.076 Uiso 1 1 calc R U . . .
C3 C 0.3156(4) 0.8027(5) 0.6022(11) 0.071(3) Uani 1 1 d . U . . .
H3 H 0.288767 0.834562 0.665961 0.085 Uiso 1 1 calc R U . . .
C7 C 0.3334(6) 0.500000 -0.0708(15) 0.074(4) Uani 1 2 d S T P . .
H7A H 0.378851 0.488200 -0.061262 0.110 Uiso 0.5 1 d R U P A -1
H7B H 0.328191 0.547210 -0.125982 0.110 Uiso 0.5 1 d R U P A -1
H7C H 0.311301 0.464590 -0.147552 0.110 Uiso 0.5 1 d R U P A -1
C2 C 0.3292(4) 0.5643(5) 0.2126(13) 0.091(3) Uani 1 1 d . . . . .
H2A H 0.375996 0.564559 0.213163 0.136 Uiso 1 1 d R U . . .
H2B H 0.314446 0.564269 0.338953 0.136 Uiso 1 1 d R U . . .
H2C H 0.313086 0.606739 0.149043 0.136 Uiso 1 1 d R U . . .
C9 C 0.2354(6) 0.500000 0.1029(18) 0.086(4) Uani 1 2 d S T P . .
H9A H 0.220394 0.547400 0.066370 0.129 Uiso 0.5 1 d R U P B -1
H9B H 0.217674 0.487530 0.221740 0.129 Uiso 0.5 1 d R U P B -1
H9C H 0.221364 0.465070 0.010910 0.129 Uiso 0.5 1 d R U P B -1
C5 C 0.500000 0.500000 0.500000 0.051(4) Uani 1 4 d DS TU P . .
O2 O 0.5246(19) 0.5586(16) 0.553(7) 0.043(4) Uani 0.25 1 d D U P C 2
O5 O 0.5287(6) 0.494(3) 0.6672(16) 0.047(4) Uani 0.25 1 d D U P C 1
O3 O 0.486(2) 0.5602(16) 0.431(7) 0.050(5) Uani 0.25 1 d D U P C 1

loop_
_atom_site_aniso_label
_atom_site_aniso_U_11
_atom_site_aniso_U_22
_atom_site_aniso_U_33
_atom_site_aniso_U_23
_atom_site_aniso_U_13
_atom_site_aniso_U_12
O1 0.081(4) 0.108(5) 0.016(3) -0.006(3) 0.018(3) 0.019(4)
N1 0.064(5) 0.070(4) 0.022(4) -0.006(3) -0.008(3) 0.007(4)
O4 0.127(6) 0.122(5) 0.042(4) 0.023(4) 0.004(4) 0.052(4)
N4 0.064(4) 0.064(4) 0.011(4) 0.006(3) 0.009(3) 0.010(3)
N2 0.076(6) 0.107(7) 0.052(6) 0.011(5) 0.009(5) 0.024(5)
N3 0.056(8) 0.067(7) 0.057(7) 0.000 0.004(6) 0.000
O6 0.105(5) 0.127(6) 0.072(5) 0.014(4) 0.019(4) 0.068(5)
C1 0.058(5) 0.062(5) 0.027(5) 0.011(4) 0.013(4) 0.013(5)
C4 0.060(5) 0.057(5) 0.027(5) -0.002(4) 0.008(4) 0.010(4)
C6 0.050(5) 0.087(6) 0.031(5) 0.007(5) 0.002(4) 0.020(5)
C8 0.044(5) 0.084(6) 0.023(5) 0.000(5) 0.012(4) -0.007(5)
C10 0.064(6) 0.079(6) 0.021(5) 0.011(5) 0.011(5) 0.016(5)
C11 0.073(6) 0.081(6) 0.037(5) -0.006(5) 0.015(5) 0.027(5)
C3 0.085(7) 0.092(6) 0.035(6) 0.004(5) 0.022(5) 0.042(5)
C7 0.070(9) 0.098(10) 0.054(9) 0.000 0.027(7) 0.000
C2 0.084(7) 0.106(8) 0.083(7) -0.052(6) 0.008(6) -0.014(6)
C9 0.055(11) 0.101(11) 0.102(11) 0.000 0.011(8) 0.000
C5 0.052(6) 0.058(6) 0.043(6) 0.000 -0.003(5) 0.000
O2 0.048(7) 0.051(6) 0.030(6) -0.001(6) 0.004(6) 0.003(6)
O5 0.055(6) 0.048(8) 0.038(6) 0.004(6) -0.002(5) -0.001(6)
O3 0.053(8) 0.058(6) 0.038(7) 0.003(6) 0.000(6) -0.002(6)

loop_
_atom_type_symbol
_atom_type_description
_atom_type_scat_dispersion_real
_atom_type_scat_dispersion_imag
_atom_type_scat_source
C C 0.0033 0.0016 'International Tables Vol C Tables 4.2.6.8 and 6.1.1.4'
H H 0.0000 0.0000 'International Tables Vol C Tables 4.2.6.8 and 6.1.1.4'
N N 0.0061 0.0033 'International Tables Vol C Tables 4.2.6.8 and 6.1.1.4'
O O 0.0106 0.0060 'International Tables Vol C Tables 4.2.6.8 and 6.1.1.4'

loop_
_geom_angle_atom_site_label_1
_geom_angle_atom_site_label_2
_geom_angle_atom_site_label_3
_geom_angle
_geom_angle_site_symmetry_1
_geom_angle_site_symmetry_3
_geom_angle_publ_flag
N1 N1 H1 121.2 2_657 . ?
C8 N1 N1 117.6(5) . 2_657 ?
C8 N1 H1 121.2 . . ?
C1 N4 H4 116.3 . . ?
C1 N4 C8 127.3(7) . . ?
C8 N4 H4 116.3 . . ?
O4 N2 C6 119.6(8) . . ?
O6 N2 O4 120.3(8) . . ?
O6 N2 C6 120.1(8) . . ?
C2 N3 C7 107.1(6) . . ?
C2 N3 C7 107.1(6) 6_565 . ?
C2 N3 C2 109.9(10) 6_565 . ?
C9 N3 C7 110.0(9) . . ?
C9 N3 C2 111.3(6) . . ?
C9 N3 C2 111.3(6) . 6_565 ?
N4 C1 C4 117.0(7) . . ?
N4 C1 C11 125.0(7) . . ?
C11 C1 C4 118.1(8) . . ?
C1 C4 H4A 119.5 . . ?
C10 C4 C1 121.0(7) . . ?
C10 C4 H4A 119.5 . . ?
C10 C6 N2 119.3(7) . . ?
C10 C6 C3 120.3(8) . . ?
C3 C6 N2 120.3(8) . . ?
O1 C8 N1 122.4(7) . . ?
O1 C8 N4 124.5(8) . . ?
N1 C8 N4 113.1(7) . . ?
C4 C10 C6 119.6(7) . . ?
C4 C10 H10 120.2 . . ?
C6 C10 H10 120.2 . . ?
C1 C11 H11 119.4 . . ?
C3 C11 C1 121.2(8) . . ?
C3 C11 H11 119.4 . . ?
C6 C3 H3 120.1 . . ?
C11 C3 C6 119.8(8) . . ?
C11 C3 H3 120.1 . . ?
N3 C7 H7A 109.5 . . ?
N3 C7 H7B 109.5 . . ?
N3 C7 H7C 109.5 . . ?
H7A C7 H7B 109.5 . . ?
H7A C7 H7C 109.5 . . ?
H7B C7 H7C 109.5 . . ?
N3 C2 H2A 109.6 . . ?
N3 C2 H2B 109.4 . . ?
N3 C2 H2C 109.5 . . ?
H2A C2 H2B 109.5 . . ?
H2A C2 H2C 109.5 . . ?
H2B C2 H2C 109.5 . . ?
N3 C9 H9A 109.5 . . ?
N3 C9 H9B 109.4 . . ?
N3 C9 H9C 109.5 . . ?
H9A C9 H9B 109.5 . . ?
H9A C9 H9C 109.5 . . ?
H9B C9 H9C 109.5 . . ?
O5 C5 O5 170(5) . 2_656 ?
O5 C5 O5 10(5) 2_656 5_666 ?
O5 C5 O5 170(5) 6_565 5_666 ?
O5 C5 O5 180.0 6_565 2_656 ?
O5 C5 O5 180.0 . 5_666 ?
O5 C5 O5 10(5) . 6_565 ?
O3 C5 O2 124.2(8) . 5_666 ?
O3 C5 O2 168(3) . 6_565 ?
O3 C5 O2 55.8(8) 2_656 2_656 ?
O3 C5 O2 12(3) 6_565 5_666 ?
O3 C5 O2 124.2(8) 2_656 6_565 ?
O3 C5 O2 168(3) 2_656 5_666 ?
O3 C5 O2 168(3) 5_666 2_656 ?
O3 C5 O2 55.8(8) 5_666 5_666 ?
O3 C5 O2 55.8(8) 6_565 6_565 ?
O3 C5 O2 12(3) . 2_656 ?
O3 C5 O2 124.2(8) 6_565 2_656 ?
O3 C5 O2 12(3) 5_666 6_565 ?
O3 C5 O5 68(4) 6_565 5_666 ?
O3 C5 O5 68(4) . 2_656 ?
O3 C5 O5 58(3) 2_656 6_565 ?
O3 C5 O5 122(3) 5_666 5_666 ?
O3 C5 O5 112(4) 5_666 2_656 ?
O3 C5 O5 68(4) 2_656 . ?
O3 C5 O5 68(4) 5_666 6_565 ?
O3 C5 O5 58(3) 5_666 . ?
O3 C5 O5 58(3) 6_565 2_656 ?
O3 C5 O5 112(4) . 6_565 ?
O3 C5 O5 58(3) . 5_666 ?
O3 C5 O5 122(3) 6_565 6_565 ?
O3 C5 O5 112(4) 2_656 5_666 ?
O3 C5 O5 122(3) . . ?
O3 C5 O5 112(4) 6_565 . ?
O3 C5 O5 122(3) 2_656 2_656 ?
O3 C5 O3 126(6) . 6_565 ?
O3 C5 O3 54(6) 6_565 5_666 ?
O3 C5 O3 180.0(12) . 5_666 ?
O3 C5 O3 54(6) . 2_656 ?
O3 C5 O3 126(6) 2_656 5_666 ?
O3 C5 O3 180.0(12) 6_565 2_656 ?
C5 O2 O2 60(3) . 2_656 ?
C5 O5 O3 53.3(18) . 2_656 ?
O5 O5 C5 85(2) 6_565 . ?
O5 O5 O3 143(2) 6_565 5_666 ?
O5 O5 O3 31.9(18) 6_565 2_656 ?
O3 O5 C5 57.5(16) 5_666 . ?
O3 O5 O3 111(3) 5_666 2_656 ?
C5 O3 O5 59(2) . 2_656 ?
C5 O3 O5 64(2) . 5_666 ?
O5 O3 O5 5(3) 5_666 2_656 ?
O3 O3 C5 63(3) 2_656 . ?
O3 O3 O5 127(2) 2_656 5_666 ?
O3 O3 O5 121.7(17) 2_656 2_656 ?

loop_
_geom_bond_atom_site_label_1
_geom_bond_atom_site_label_2
_geom_bond_distance
_geom_bond_site_symmetry_2
_geom_bond_publ_flag
O1 C8 1.226(8) . ?
N1 N1 1.364(11) 2_657 ?
N1 H1 0.8800 . ?
N1 C8 1.355(9) . ?
O4 N2 1.245(8) . ?
N4 H4 0.8800 . ?
N4 C1 1.382(9) . ?
N4 C8 1.386(9) . ?
N2 O6 1.235(8) . ?
N2 C6 1.428(10) . ?
N3 C7 1.507(13) . ?
N3 C2 1.477(9) . ?
N3 C2 1.477(9) 6_565 ?
N3 C9 1.468(14) . ?
C1 C4 1.395(10) . ?
C1 C11 1.385(10) . ?
C4 H4A 0.9500 . ?
C4 C10 1.356(10) . ?
C6 C10 1.380(10) . ?
C6 C3 1.376(10) . ?
C10 H10 0.9500 . ?
C11 H11 0.9500 . ?
C11 C3 1.355(10) . ?
C3 H3 0.9500 . ?
C7 H7A 0.9799 . ?
C7 H7B 0.9800 . ?
C7 H7C 0.9800 . ?
C2 H2A 0.9800 . ?
C2 H2B 0.9800 . ?
C2 H2C 0.9799 . ?
C9 H9A 0.9800 . ?
C9 H9B 0.9800 . ?
C9 H9C 0.9800 . ?
C5 O2 1.273(16) 6_565 ?
C5 O2 1.273(16) 2_656 ?
C5 O2 1.273(16) 5_666 ?
C5 O2 1.273(16) . ?
C5 O5 1.354(12) . ?
C5 O5 1.354(12) 5_666 ?
C5 O5 1.354(12) 6_565 ?
C5 O5 1.354(12) 2_656 ?
C5 O3 1.269(13) . ?
C5 O3 1.269(13) 6_565 ?
C5 O3 1.269(13) 2_656 ?
C5 O3 1.269(13) 5_666 ?
O2 O2 1.28(10) 2_656 ?
O5 O5 0.22(11) 6_565 ?
O5 O3 1.47(7) 2_656 ?
O5 O3 1.28(7) 5_666 ?
O3 O3 1.15(11) 2_656 ?

loop_
_geom_torsion_atom_site_label_1
_geom_torsion_atom_site_label_2
_geom_torsion_atom_site_label_3
_geom_torsion_atom_site_label_4
_geom_torsion
_geom_torsion_site_symmetry_1
_geom_torsion_site_symmetry_2
_geom_torsion_site_symmetry_3
_geom_torsion_site_symmetry_4
_geom_torsion_publ_flag
N1 N1 C8 O1 -17.7(11) 2_657 . . . ?
N1 N1 C8 N4 164.3(7) 2_657 . . . ?
O4 N2 C6 C10 5.4(12) . . . . ?
O4 N2 C6 C3 -170.7(8) . . . . ?
N4 C1 C4 C10 177.0(7) . . . . ?
N4 C1 C11 C3 -179.2(8) . . . . ?
N2 C6 C10 C4 -179.4(7) . . . . ?
N2 C6 C3 C11 177.1(8) . . . . ?
O6 N2 C6 C10 -176.3(8) . . . . ?
O6 N2 C6 C3 7.7(12) . . . . ?
C1 N4 C8 O1 2.7(12) . . . . ?
C1 N4 C8 N1 -179.3(7) . . . . ?
C1 C4 C10 C6 4.1(12) . . . . ?
C1 C11 C3 C6 0.5(14) . . . . ?
C4 C1 C11 C3 0.2(12) . . . . ?
C8 N4 C1 C4 166.9(7) . . . . ?
C8 N4 C1 C11 -13.7(12) . . . . ?
C10 C6 C3 C11 1.1(13) . . . . ?
C11 C1 C4 C10 -2.5(11) . . . . ?
C3 C6 C10 C4 -3.4(12) . . . . ?
O2 C5 O2 O2 180.000(13) 6_565 . . 2_656 ?
O5 C5 O5 O3 -178(2) 6_565 . . 5_666 ?
O5 C5 O5 O3 -2(2) 6_565 . . 2_656 ?
O5 C5 O3 O5 -179.6(4) . . . 2_656 ?
O5 C5 O3 O5 180.000(15) 6_565 . . 2_656 ?
O5 C5 O3 O5 179.6(4) 6_565 . . 5_666 ?
O5 C5 O3 O5 -0.4(4) 2_656 . . 5_666 ?
O5 C5 O3 O5 180.000(18) . . . 5_666 ?
O5 C5 O3 O5 0.4(4) 5_666 . . 2_656 ?
O5 C5 O3 O3 4(5) . . . 2_656 ?
O5 C5 O3 O3 -176(5) 5_666 . . 2_656 ?
O5 C5 O3 O3 -176(4) 2_656 . . 2_656 ?
O5 C5 O3 O3 4(4) 6_565 . . 2_656 ?
O3 C5 O5 O5 -178.2(19) 6_565 . . 6_565 ?
O3 C5 O5 O5 -2(2) . . . 6_565 ?
O3 C5 O5 O5 1.8(19) 2_656 . . 6_565 ?
O3 C5 O5 O5 178(2) 5_666 . . 6_565 ?
O3 C5 O5 O3 180.001(11) . . . 5_666 ?
O3 C5 O5 O3 -4(4) . . . 2_656 ?
O3 C5 O5 O3 4(4) 6_565 . . 5_666 ?
O3 C5 O5 O3 176(4) 5_666 . . 2_656 ?
O3 C5 O5 O3 -176(4) 2_656 . . 5_666 ?
O3 C5 O5 O3 180.000(12) 6_565 . . 2_656 ?
O3 C5 O3 O5 -4(4) 6_565 . . 2_656 ?
O3 C5 O3 O5 176(5) 2_656 . . 5_666 ?
O3 C5 O3 O5 -4(5) 6_565 . . 5_666 ?
O3 C5 O3 O5 176(4) 2_656 . . 2_656 ?
O3 C5 O3 O3 180.00(4) 6_565 . . 2_656 ?

loop_
_smtbx_masks_void_nr
_smtbx_masks_void_average_x
_smtbx_masks_void_average_y
_smtbx_masks_void_average_z
_smtbx_masks_void_volume
_smtbx_masks_void_count_electrons
_smtbx_masks_void_content
1 0.000 0.500 -0.752 407.1 106.0 '2.6 C4H8O'
2 0.500 0.000 -0.763 407.1 106.0 '2.6 C4H8O'
